data_4075234
loop_
_publ_author_name
'Wiles, Austin B.'
'Pike, Robert D.'

_publ_section_title
;
 Copper(I) Chloride Carbonyl Polymers
;
_journal_issue 13
_journal_name_full Organometallics
_journal_page_first 3282
_journal_paper_doi 10.1021/om0601504
_journal_volume 25
_journal_year 2006
_chemical_formula_sum 'C8 H12 Cl2 Cu2 N2 O2'
_chemical_formula_weight 366.18
_chemical_name_common
;
 [(CuCl)~2~(CO)~2~(DABCO)]
;
_chemical_name_systematic
; 
 catena-poly[dicarbonyldi-!mu-chloro-!mu-
(1,4-diazabicyclo[2.2.2]octane)dicopper(I)]
;
_space_group_IT_number 15
_symmetry_cell_setting monoclinic
_symmetry_space_group_name_Hall '-C 2yc'
_symmetry_space_group_name_H-M 'C 1 2/c 1'
_atom_sites_solution_hydrogens geom
_atom_sites_solution_primary direct
_atom_sites_solution_secondary difmap
_audit_creation_method SHELXL-97
_cell_angle_alpha 90.00
_cell_angle_beta 102.668(2)
_cell_angle_gamma 90.00
_cell_formula_units_Z 4
_cell_length_a 12.8912(4)
_cell_length_b 13.3318(4)
_cell_length_c 7.6987(2)
_cell_measurement_temperature 296(2)
_cell_volume 1290.91(7)
_computing_cell_refinement 'SAINTPLUS (Bruker AXS, 2004)'
_computing_data_collection 'APEX2 (Bruker AXS, 2004)'
_computing_data_reduction SAINTPLUS
_computing_molecular_graphics 'ORTEP3 (Farrugia, 1997)'
_computing_publication_material 'SHELXL97 (Sheldrick, 1997)'
_computing_structure_refinement 'XSHELL (Bruker, 2004)'
_computing_structure_solution 'SHELXS97 (Sheldrick, 1997)'
_diffrn_ambient_temperature 296(2)
_diffrn_measured_fraction_theta_full 0.961
_diffrn_measured_fraction_theta_max 0.961
_diffrn_measurement_device_type 'Bruker SMART Apex II CCD'
_diffrn_measurement_method '\w and \y'
_diffrn_radiation_monochromator graphite
_diffrn_radiation_source 'fine-focus sealed tube'
_diffrn_radiation_type CuK\a
_diffrn_radiation_wavelength 1.54178
_diffrn_reflns_av_R_equivalents 0.0320
_diffrn_reflns_av_sigmaI/netI 0.0219
_diffrn_reflns_limit_h_max 15
_diffrn_reflns_limit_h_min -15
_diffrn_reflns_limit_k_max 16
_diffrn_reflns_limit_k_min -16
_diffrn_reflns_limit_l_max 9
_diffrn_reflns_limit_l_min -8
_diffrn_reflns_number 7104
_diffrn_reflns_theta_full 68.95
_diffrn_reflns_theta_max 68.95
_diffrn_reflns_theta_min 7.01
_diffrn_standards_number 0
_exptl_absorpt_coefficient_mu 7.778
_exptl_absorpt_correction_T_max 0.6526
_exptl_absorpt_correction_T_min 0.4816
_exptl_crystal_colour colorless
_exptl_crystal_density_diffrn 1.884
_exptl_crystal_density_method 'not measured'
_exptl_crystal_description block
_exptl_crystal_F_000 728
_exptl_crystal_preparation
;
diffusion of 50 mM solution of DABCO in methanol into a 
50 mM solution of CuCl(CO) in methanol under CO atmosphere
;
_exptl_crystal_size_max 0.11
_exptl_crystal_size_mid 0.08
_exptl_crystal_size_min 0.06
_refine_diff_density_max 0.332
_refine_diff_density_min -0.291
_refine_diff_density_rms 0.064
_refine_ls_extinction_coef 0.0031(4)
_refine_ls_extinction_expression Fc^*^=kFc[1+0.001xFc^2^\l^3^/sin(2\q)]^-1/4^
_refine_ls_extinction_method SHELXL
_refine_ls_goodness_of_fit_ref 1.074
_refine_ls_hydrogen_treatment constr
_refine_ls_matrix_type full
_refine_ls_number_parameters 103
_refine_ls_number_reflns 1168
_refine_ls_number_restraints 12
_refine_ls_restrained_S_all 1.070
_refine_ls_R_factor_all 0.0429
_refine_ls_R_factor_gt 0.0357
_refine_ls_shift/su_max 0.001
_refine_ls_shift/su_mean 0.000
_refine_ls_structure_factor_coef Fsqd
_refine_ls_weighting_details 'calc w=1/[\s^2^(Fo^2^)+(0.0439P)^2^+2.9967P] where P=(Fo^2^+2Fc^2^)/3'
_refine_ls_weighting_scheme calc
_refine_ls_wR_factor_gt 0.0909
_refine_ls_wR_factor_ref 0.0946
_reflns_number_gt 997
_reflns_number_total 1168
_reflns_threshold_expression >2sigma(I)
_cod_data_source_file om0601504si20060216_040359.cif
_cod_data_source_block c2onc
_cod_original_sg_symbol_H-M C2/c
_cod_database_code 4075234

loop_
_symmetry_equiv_pos_as_xyz
'x, y, z'
'-x, y, -z+1/2'
'x+1/2, y+1/2, z'
'-x+1/2, y+1/2, -z+1/2'
'-x, -y, -z'
'x, -y, z-1/2'
'-x+1/2, -y+1/2, -z'
'x+1/2, -y+1/2, z-1/2'

loop_
_atom_site_label
_atom_site_type_symbol
_atom_site_fract_x
_atom_site_fract_y
_atom_site_fract_z
_atom_site_U_iso_or_equiv
_atom_site_adp_type
_atom_site_occupancy
_atom_site_symmetry_multiplicity
_atom_site_calc_flag
_atom_site_refinement_flags
_atom_site_disorder_group
Cu1 Cu 0.74217(4) 0.32565(4) 0.14643(7) 0.0472(3) Uani 1 1 d . .
Cl1 Cl 0.79792(8) 0.15618(7) 0.16626(12) 0.0522(3) Uani 1 1 d . .
O1 O 0.9013(3) 0.4637(3) 0.3427(7) 0.1212(17) Uani 1 1 d . .
N1 N 0.59174(19) 0.31796(18) 0.2081(3) 0.0369(6) Uani 1 1 d D .
C1 C 0.8395(3) 0.4131(4) 0.2666(6) 0.0636(11) Uani 1 1 d . .
C2A C 0.5996(7) 0.2987(7) 0.3970(5) 0.099(5) Uani 0.50 1 d PD 1
H2AA H 0.6084 0.3606 0.4651 0.118 Uiso 0.50 1 calc PR 1
H2AB H 0.6583 0.2540 0.4447 0.118 Uiso 0.50 1 calc PR 1
C3A C 0.5257(5) 0.2410(5) 0.1030(10) 0.052(2) Uani 0.50 1 d PD 1
H3AA H 0.5333 0.1761 0.1616 0.063 Uiso 0.50 1 calc PR 1
H3AB H 0.5389 0.2347 -0.0159 0.063 Uiso 0.50 1 calc PR 1
C4A C 0.5414(7) 0.4163(4) 0.1627(11) 0.064(2) Uani 0.50 1 d PD 1
H4AA H 0.4980 0.4181 0.0426 0.077 Uiso 0.50 1 calc PR 1
H4AB H 0.5927 0.4706 0.1793 0.077 Uiso 0.50 1 calc PR 1
C2B C 0.5908(6) 0.2431(5) 0.3462(8) 0.053(2) Uani 0.50 1 d PD 2
H2BA H 0.6592 0.2373 0.4285 0.063 Uiso 0.50 1 calc PR 2
H2BB H 0.5679 0.1778 0.2967 0.063 Uiso 0.50 1 calc PR 2
C3B C 0.5032(5) 0.2994(7) 0.0575(8) 0.068(3) Uani 0.50 1 d PD 2
H3BA H 0.5243 0.2552 -0.0288 0.081 Uiso 0.50 1 calc PR 2
H3BB H 0.4765 0.3616 -0.0008 0.081 Uiso 0.50 1 calc PR 2
C4B C 0.5696(7) 0.4181(4) 0.2863(11) 0.064(2) Uani 0.50 1 d PD 2
H4BA H 0.6024 0.4735 0.2365 0.076 Uiso 0.50 1 calc PR 2
H4BB H 0.5919 0.4189 0.4151 0.076 Uiso 0.50 1 calc PR 2

loop_
_atom_site_aniso_label
_atom_site_aniso_U_11
_atom_site_aniso_U_22
_atom_site_aniso_U_33
_atom_site_aniso_U_23
_atom_site_aniso_U_13
_atom_site_aniso_U_12
Cu1 0.0352(4) 0.0599(4) 0.0479(4) -0.0046(2) 0.0123(2) -0.0035(2)
Cl1 0.0553(6) 0.0603(6) 0.0452(5) 0.0116(4) 0.0203(4) 0.0161(4)
O1 0.075(2) 0.098(3) 0.172(4) -0.038(3) -0.014(3) -0.022(2)
N1 0.0298(13) 0.0462(15) 0.0355(14) -0.0025(11) 0.0089(11) -0.0021(11)
C1 0.044(2) 0.067(3) 0.078(3) -0.006(2) 0.009(2) -0.003(2)
C2A 0.051(5) 0.230(15) 0.019(4) -0.008(6) 0.015(4) 0.062(9)
C3A 0.037(4) 0.064(5) 0.064(6) -0.019(4) 0.027(4) -0.008(4)
C4A 0.046(5) 0.050(5) 0.107(8) 0.001(5) 0.036(6) -0.001(4)
C2B 0.044(4) 0.083(6) 0.040(5) 0.014(4) 0.029(4) 0.030(4)
C3B 0.031(4) 0.141(9) 0.032(4) -0.010(6) 0.008(3) 0.004(5)
C4B 0.056(6) 0.054(5) 0.091(7) -0.015(5) 0.037(6) -0.009(4)

loop_
_atom_type_symbol
_atom_type_description
_atom_type_scat_dispersion_real
_atom_type_scat_dispersion_imag
_atom_type_scat_source
C C 0.0181 0.0091 'International Tables Vol C Tables 4.2.6.8 and 6.1.1.4'
H H 0.0000 0.0000 'International Tables Vol C Tables 4.2.6.8 and 6.1.1.4'
N N 0.0311 0.0180 'International Tables Vol C Tables 4.2.6.8 and 6.1.1.4'
Cl Cl 0.3639 0.7018 'International Tables Vol C Tables 4.2.6.8 and 6.1.1.4'
Cu Cu -1.9646 0.5888 'International Tables Vol C Tables 4.2.6.8 and 6.1.1.4'
O O 0.0492 0.0322 'International Tables Vol C Tables 4.2.6.8 and 6.1.1.4'

loop_
_geom_angle_atom_site_label_1
_geom_angle_atom_site_label_2
_geom_angle_atom_site_label_3
_geom_angle
_geom_angle_site_symmetry_1
_geom_angle_site_symmetry_3
C1 Cu1 N1 119.17(15) . .
C1 Cu1 Cl1 115.27(16) . 7_655
N1 Cu1 Cl1 103.25(7) . 7_655
C1 Cu1 Cl1 114.52(14) . .
N1 Cu1 Cl1 102.80(7) . .
Cl1 Cu1 Cl1 99.16(3) 7_655 .
Cu1 Cl1 Cu1 80.84(3) 7_655 .
C2A N1 C3B 129.3(5) . .
C2A N1 C3A 109.50(10) . .
C3B N1 C3A 35.0(4) . .
C2A N1 C2B 33.2(4) . .
C3B N1 C2B 109.42(10) . .
C3A N1 C2B 80.0(4) . .
C2A N1 C4A 108.9(3) . .
C3B N1 C4A 74.6(4) . .
C3A N1 C4A 108.8(3) . .
C2B N1 C4A 135.1(4) . .
C2A N1 C4B 74.7(3) . .
C3B N1 C4B 106.4(3) . .
C3A N1 C4B 134.6(4) . .
C2B N1 C4B 106.2(3) . .
C4A N1 C4B 36.7(3) . .
C2A N1 Cu1 111.6(4) . .
C3B N1 Cu1 115.5(3) . .
C3A N1 Cu1 111.4(3) . .
C2B N1 Cu1 110.7(3) . .
C4A N1 Cu1 106.5(3) . .
C4B N1 Cu1 108.1(3) . .
O1 C1 Cu1 177.4(5) . .
N1 C2A C3A 102.1(6) . 2_655
N1 C2A H2AA 111.3 . .
C3A C2A H2AA 111.3 2_655 .
N1 C2A H2AB 111.3 . .
C3A C2A H2AB 111.3 2_655 .
H2AA C2A H2AB 109.2 . .
N1 C3A C2A 96.5(4) . 2_655
N1 C3A H3AA 112.4 . .
C2A C3A H3AA 112.4 2_655 .
N1 C3A H3AB 112.4 . .
C2A C3A H3AB 112.4 2_655 .
H3AA C3A H3AB 110.0 . .
N1 C4A C4A 96.9(4) . 2_655
N1 C4A H4AA 112.4 . .
C4A C4A H4AA 112.4 2_655 .
N1 C4A H4AB 112.4 . .
C4A C4A H4AB 112.4 2_655 .
H4AA C4A H4AB 109.9 . .
N1 C2B C3B 97.8(4) . 2_655
N1 C2B H2BA 112.2 . .
C3B C2B H2BA 112.2 2_655 .
N1 C2B H2BB 112.2 . .
C3B C2B H2BB 112.2 2_655 .
H2BA C2B H2BB 109.8 . .
N1 C3B C2B 103.5(6) . 2_655
N1 C3B H3BA 111.1 . .
C2B C3B H3BA 111.1 2_655 .
N1 C3B H3BB 111.1 . .
C2B C3B H3BB 111.1 2_655 .
H3BA C3B H3BB 109.0 . .
N1 C4B C4B 98.1(4) . 2_655
N1 C4B H4BA 112.1 . .
C4B C4B H4BA 112.1 2_655 .
N1 C4B H4BB 112.1 . .
C4B C4B H4BB 112.1 2_655 .
H4BA C4B H4BB 109.8 . .

loop_
_geom_bond_atom_site_label_1
_geom_bond_atom_site_label_2
_geom_bond_distance
_geom_bond_site_symmetry_2
Cu1 C1 1.811(5) .
Cu1 N1 2.097(2) .
Cu1 Cl1 2.3613(10) 7_655
Cu1 Cl1 2.3656(10) .
Cl1 Cu1 2.3613(10) 7_655
O1 C1 1.108(5) .
N1 C2A 1.458(3) .
N1 C3B 1.459(3) .
N1 C3A 1.459(3) .
N1 C2B 1.460(3) .
N1 C4A 1.470(5) .
N1 C4B 1.517(6) .
C2A C3A 1.790(10) 2_655
C2A H2AA 0.9700 .
C2A H2AB 0.9700 .
C3A C2A 1.790(10) 2_655
C3A H3AA 0.9700 .
C3A H3AB 0.9700 .
C4A C4A 1.890(17) 2_655
C4A H4AA 0.9700 .
C4A H4AB 0.9700 .
C2B C3B 1.724(10) 2_655
C2B H2BA 0.9700 .
C2B H2BB 0.9700 .
C3B C2B 1.724(10) 2_655
C3B H3BA 0.9700 .
C3B H3BB 0.9700 .
C4B C4B 1.760(18) 2_655
C4B H4BA 0.9700 .
C4B H4BB 0.9700 .

loop_
_geom_torsion_atom_site_label_1
_geom_torsion_atom_site_label_2
_geom_torsion_atom_site_label_3
_geom_torsion_atom_site_label_4
_geom_torsion
_geom_torsion_site_symmetry_1
_geom_torsion_site_symmetry_4
C1 Cu1 Cl1 Cu1 -123.28(17) . 7_655
N1 Cu1 Cl1 Cu1 105.95(7) . 7_655
Cl1 Cu1 Cl1 Cu1 0.001(2) 7_655 7_655
C1 Cu1 N1 C2A -55.1(4) . .
Cl1 Cu1 N1 C2A 175.6(4) 7_655 .
Cl1 Cu1 N1 C2A 72.8(4) . .
C1 Cu1 N1 C3B 144.2(4) . .
Cl1 Cu1 N1 C3B 14.9(4) 7_655 .
Cl1 Cu1 N1 C3B -87.9(4) . .
C1 Cu1 N1 C3A -177.8(4) . .
Cl1 Cu1 N1 C3A 52.9(3) 7_655 .
Cl1 Cu1 N1 C3A -49.9(3) . .
C1 Cu1 N1 C2B -90.8(4) . .
Cl1 Cu1 N1 C2B 139.9(3) 7_655 .
Cl1 Cu1 N1 C2B 37.1(3) . .
C1 Cu1 N1 C4A 63.7(4) . .
Cl1 Cu1 N1 C4A -65.6(3) 7_655 .
Cl1 Cu1 N1 C4A -168.4(3) . .
C1 Cu1 N1 C4B 25.2(4) . .
Cl1 Cu1 N1 C4B -104.1(3) 7_655 .
Cl1 Cu1 N1 C4B 153.1(3) . .
N1 Cu1 C1 O1 114(11) . .
Cl1 Cu1 C1 O1 -123(11) 7_655 .
Cl1 Cu1 C1 O1 -8(11) . .
C3B N1 C2A C3A 2.4(7) . 2_655
C3A N1 C2A C3A -31.1(6) . 2_655
C2B N1 C2A C3A -59.7(9) . 2_655
C4A N1 C2A C3A 87.7(5) . 2_655
C4B N1 C2A C3A 101.4(5) . 2_655
Cu1 N1 C2A C3A -154.9(4) . 2_655
C2A N1 C3A C2A 84.0(5) . 2_655
C3B N1 C3A C2A -47.8(7) . 2_655
C2B N1 C3A C2A 99.5(5) . 2_655
C4A N1 C3A C2A -34.9(5) . 2_655
C4B N1 C3A C2A -3.5(7) . 2_655
Cu1 N1 C3A C2A -152.0(4) . 2_655
C2A N1 C4A C4A -29.0(6) . 2_655
C3B N1 C4A C4A 97.9(6) . 2_655
C3A N1 C4A C4A 90.3(5) . 2_655
C2B N1 C4A C4A -4.4(8) . 2_655
C4B N1 C4A C4A -51.3(7) . 2_655
Cu1 N1 C4A C4A -149.6(4) . 2_655
C2A N1 C2B C3B 51.5(7) . 2_655
C3B N1 C2B C3B -82.0(5) . 2_655
C3A N1 C2B C3B -101.1(5) . 2_655
C4A N1 C2B C3B 5.5(7) . 2_655
C4B N1 C2B C3B 32.5(5) . 2_655
Cu1 N1 C2B C3B 149.7(4) . 2_655
C2A N1 C3B C2B -2.5(7) . 2_655
C3A N1 C3B C2B 62.7(9) . 2_655
C2B N1 C3B C2B 28.4(6) . 2_655
C4A N1 C3B C2B -104.6(5) . 2_655
C4B N1 C3B C2B -86.0(5) . 2_655
Cu1 N1 C3B C2B 154.1(4) . 2_655
C2A N1 C4B C4B -101.9(7) . 2_655
C3B N1 C4B C4B 25.3(7) . 2_655
C3A N1 C4B C4B 0.6(8) . 2_655
C2B N1 C4B C4B -91.2(5) . 2_655
C4A N1 C4B C4B 56.2(7) . 2_655
Cu1 N1 C4B C4B 149.9(5) . 2_655
